data_4508695
loop_
_publ_author_name
'Wang, Xin-Long'
'Qin, Chao'
'Wang, En-Bo'
'Xu, Lin'

_publ_section_title
;
 Supramolecular Self-Assembly of Zigzag Coordination Polymer
 Chains:&#x2009; A Fascinating Three-Dimensional Polycatenated Network
 Featuring an Uneven &#x201C;Density of Catenations&#x201D; and a
 Three-Dimensional Porous Network
;
_journal_issue 9
_journal_name_full 'Crystal Growth &amp; Design'
_journal_page_first 2061
_journal_paper_doi 10.1021/cg0600997
_journal_volume 6
_journal_year 2006
_chemical_formula_moiety 'C28 H18 N2 O4 Zn'
_chemical_formula_sum 'C28 H18 N2 O4 Zn'
_chemical_formula_weight 511.81
_chemical_name_systematic
; 
 ? 
;
_space_group_IT_number 14
_symmetry_cell_setting monoclinic
_symmetry_Int_Tables_number 14
_symmetry_space_group_name_Hall '-P 2yn'
_symmetry_space_group_name_H-M 'P 1 21/n 1'
_atom_sites_solution_hydrogens geom
_atom_sites_solution_primary direct
_atom_sites_solution_secondary difmap
_audit_creation_method SHELXL-97
_cell_angle_alpha 90.00
_cell_angle_beta 105.40(3)
_cell_angle_gamma 90.00
_cell_formula_units_Z 4
_cell_length_a 11.682(2)
_cell_length_b 16.800(3)
_cell_length_c 12.929(3)
_cell_measurement_reflns_used 18869
_cell_measurement_temperature 293(2)
_cell_measurement_theta_max 25.00
_cell_measurement_theta_min 3.00
_cell_volume 2446.3(9)
_computing_cell_refinement 'RAPID AUTO'
_computing_data_collection 'RAPID AUTO'
_computing_data_reduction 'RAPID AUTO'
_computing_structure_refinement 'SHELXL-97 (Sheldrick, 1997)'
_computing_structure_solution 'SHELXS-97 (Sheldrick, 1990)'
_diffrn_ambient_temperature 293(2)
_diffrn_detector_area_resol_mean 0.01
_diffrn_measured_fraction_theta_full 0.998
_diffrn_measured_fraction_theta_max 0.998
_diffrn_measurement_device_type 'Rigaku RAXIS RAPID IP'
_diffrn_measurement_method Oscillation
_diffrn_radiation_monochromator graphite
_diffrn_radiation_source 'Rotation anode'
_diffrn_radiation_type MoK\a
_diffrn_radiation_wavelength 0.71073
_diffrn_reflns_av_R_equivalents 0.0804
_diffrn_reflns_av_sigmaI/netI 0.0617
_diffrn_reflns_limit_h_max 13
_diffrn_reflns_limit_h_min -13
_diffrn_reflns_limit_k_max 19
_diffrn_reflns_limit_k_min -19
_diffrn_reflns_limit_l_max 15
_diffrn_reflns_limit_l_min -15
_diffrn_reflns_number 18869
_diffrn_reflns_theta_full 25.00
_diffrn_reflns_theta_max 25.00
_diffrn_reflns_theta_min 3.00
_exptl_absorpt_coefficient_mu 1.040
_exptl_absorpt_correction_T_max 0.856
_exptl_absorpt_correction_T_min 0.779
_exptl_absorpt_correction_type multi-scan
_exptl_absorpt_process_details 'ABSCOR by T.Higashi    8 March, 1995'
_exptl_crystal_colour colorless
_exptl_crystal_density_diffrn 1.390
_exptl_crystal_density_method 'not measured'
_exptl_crystal_description block
_exptl_crystal_F_000 1048
_exptl_crystal_size_max 0.24
_exptl_crystal_size_mid 0.21
_exptl_crystal_size_min 0.15
_refine_diff_density_max 0.932
_refine_diff_density_min -0.351
_refine_diff_density_rms 0.077
_refine_ls_extinction_method none
_refine_ls_goodness_of_fit_ref 1.045
_refine_ls_hydrogen_treatment mixed
_refine_ls_matrix_type full
_refine_ls_number_parameters 316
_refine_ls_number_reflns 4300
_refine_ls_number_restraints 0
_refine_ls_restrained_S_all 1.045
_refine_ls_R_factor_all 0.0805
_refine_ls_R_factor_gt 0.0543
_refine_ls_shift/su_max 0.005
_refine_ls_shift/su_mean 0.001
_refine_ls_structure_factor_coef Fsqd
_refine_ls_weighting_details 'calc w=1/[\s^2^(Fo^2^)+(0.0633P)^2^+2.1814P] where P=(Fo^2^+2Fc^2^)/3'
_refine_ls_weighting_scheme calc
_refine_ls_wR_factor_gt 0.1241
_refine_ls_wR_factor_ref 0.1369
_reflns_number_gt 3143
_reflns_number_total 4300
_reflns_threshold_expression >2sigma(I)
_cod_data_source_file cg0600997sup1.cif
_cod_data_source_block www
_cod_depositor_comments
;
The following automatic conversions were performed:

'_symmetry_cell_setting' value 'Monoclinic' changed to 'monoclinic'
according to /home/saulius/struct/CIF-dictionaries/cif_core.dic
dictionary named 'cif_core.dic' version 2.4.2 from 2011-04-26.

Automatic conversion script
Id: cif_fix_values 1891 2012-01-12 08:04:46Z andrius 
;
_cod_original_cell_volume 2446.3(8)
_cod_original_sg_symbol_H-M 'P 21/n'
_cod_database_code 4508695

loop_
_symmetry_equiv_pos_as_xyz
'x, y, z'
'-x+1/2, y+1/2, -z+1/2'
'-x, -y, -z'
'x-1/2, -y-1/2, z-1/2'

loop_
_atom_site_label
_atom_site_type_symbol
_atom_site_fract_x
_atom_site_fract_y
_atom_site_fract_z
_atom_site_U_iso_or_equiv
_atom_site_adp_type
_atom_site_occupancy
_atom_site_symmetry_multiplicity
_atom_site_calc_flag
_atom_site_refinement_flags
Zn1 Zn 0.25465(4) 0.09672(3) 0.71361(4) 0.03185(18) Uani 1 1 d .
C1 C 0.1216(3) 0.2650(2) 0.8625(4) 0.0316(9) Uani 1 1 d .
C2 C 0.0905(4) 0.3351(3) 0.8058(4) 0.0391(11) Uani 1 1 d .
H2A H 0.0931 0.3384 0.7347 0.047 Uiso 1 1 calc R
C3 C 0.0554(4) 0.4004(2) 0.8557(4) 0.0406(11) Uani 1 1 d .
H3A H 0.0333 0.4472 0.8172 0.049 Uiso 1 1 calc R
C4 C 0.0530(4) 0.3967(3) 0.9631(4) 0.0379(10) Uani 1 1 d .
C5 C 0.0850(4) 0.3268(3) 1.0182(4) 0.0421(11) Uani 1 1 d .
H5A H 0.0845 0.3234 1.0899 0.051 Uiso 1 1 calc R
C6 C 0.1177(4) 0.2617(3) 0.9682(4) 0.0408(11) Uani 1 1 d .
H6A H 0.1377 0.2145 1.0063 0.049 Uiso 1 1 calc R
C7 C 0.0199(4) 0.4659(2) 1.0205(4) 0.0380(10) Uani 1 1 d .
H7A H 0.0288 0.4596 1.0936 0.046 Uiso 1 1 calc R
C8 C 0.9799(4) 0.0343(3) 0.9773(3) 0.0389(10) Uani 1 1 d .
H8A H 1.0360 0.0721 0.9712 0.047 Uiso 1 1 calc R
C9 C 0.8540(4) 0.0559(3) 0.9356(3) 0.0361(10) Uani 1 1 d .
C10 C 0.8249(4) 0.1288(3) 0.8846(4) 0.0425(11) Uani 1 1 d .
H10A H 0.8852 0.1644 0.8824 0.051 Uiso 1 1 calc R
C11 C 0.7080(4) 0.1497(3) 0.8369(4) 0.0411(11) Uani 1 1 d .
H11A H 0.6907 0.1984 0.8019 0.049 Uiso 1 1 calc R
C12 C 0.6169(3) 0.0981(3) 0.8413(3) 0.0348(10) Uani 1 1 d .
C13 C 0.6446(4) 0.0261(3) 0.8952(4) 0.0395(11) Uani 1 1 d .
H13A H 0.5840 -0.0086 0.8998 0.047 Uiso 1 1 calc R
C14 C 0.7621(4) 0.0054(3) 0.9423(4) 0.0398(11) Uani 1 1 d .
H14A H 0.7793 -0.0428 0.9786 0.048 Uiso 1 1 calc R
C15 C 0.1634(3) 0.1948(2) 0.8115(4) 0.0336(10) Uani 1 1 d .
C16 C 0.4910(4) 0.1190(3) 0.7844(4) 0.0373(11) Uani 1 1 d .
C17 C 0.2600(4) 0.1340(3) 0.4794(4) 0.0422(11) Uani 1 1 d .
H17A H 0.2961 0.1821 0.5048 0.051 Uiso 1 1 calc R
C18 C 0.2392(4) 0.1163(3) 0.3704(4) 0.0480(12) Uani 1 1 d .
H18A H 0.2609 0.1522 0.3242 0.058 Uiso 1 1 calc R
C19 C 0.1868(4) 0.0460(3) 0.3329(4) 0.0486(12) Uani 1 1 d .
H19A H 0.1731 0.0335 0.2606 0.058 Uiso 1 1 calc R
C20 C 0.1535(4) -0.0077(3) 0.4021(4) 0.0375(11) Uani 1 1 d .
C21 C 0.0984(4) -0.0837(3) 0.3703(4) 0.0477(12) Uani 1 1 d .
H21A H 0.0806 -0.0987 0.2985 0.057 Uiso 1 1 calc R
C22 C 0.0719(4) -0.1336(3) 0.4425(4) 0.0478(12) Uani 1 1 d .
H22A H 0.0361 -0.1822 0.4193 0.057 Uiso 1 1 calc R
C23 C 0.0976(3) -0.1136(2) 0.5528(4) 0.0366(11) Uani 1 1 d .
C24 C 0.0756(4) -0.1630(3) 0.6326(4) 0.0450(12) Uani 1 1 d .
H24A H 0.0427 -0.2131 0.6144 0.054 Uiso 1 1 calc R
C25 C 0.1018(4) -0.1387(3) 0.7359(4) 0.0469(12) Uani 1 1 d .
H25A H 0.0887 -0.1723 0.7889 0.056 Uiso 1 1 calc R
C26 C 0.1489(4) -0.0624(3) 0.7624(4) 0.0427(11) Uani 1 1 d .
H26A H 0.1648 -0.0455 0.8333 0.051 Uiso 1 1 calc R
C27 C 0.1481(3) -0.0384(2) 0.5864(3) 0.0311(9) Uani 1 1 d .
C28 C 0.1775(3) 0.0142(2) 0.5105(3) 0.0305(9) Uani 1 1 d .
N1 N 0.2298(3) 0.08438(19) 0.5483(3) 0.0321(8) Uani 1 1 d .
N2 N 0.1716(3) -0.0133(2) 0.6895(3) 0.0314(8) Uani 1 1 d .
O1 O 0.1794(2) 0.20320(17) 0.7190(3) 0.0389(7) Uani 1 1 d .
O2 O 0.1825(3) 0.12985(18) 0.8594(3) 0.0499(9) Uani 1 1 d .
O3 O 0.4134(3) 0.06744(19) 0.7934(3) 0.0459(8) Uani 1 1 d .
O4 O 0.4662(3) 0.18003(19) 0.7309(3) 0.0502(9) Uani 1 1 d .

loop_
_atom_site_aniso_label
_atom_site_aniso_U_11
_atom_site_aniso_U_22
_atom_site_aniso_U_33
_atom_site_aniso_U_23
_atom_site_aniso_U_13
_atom_site_aniso_U_12
Zn1 0.0275(3) 0.0274(3) 0.0380(3) -0.0082(2) 0.00414(19) 0.0040(2)
C1 0.027(2) 0.027(2) 0.043(3) -0.0058(19) 0.0118(18) -0.0008(17)
C2 0.038(2) 0.036(2) 0.047(3) -0.005(2) 0.017(2) 0.000(2)
C3 0.038(2) 0.023(2) 0.063(3) 0.005(2) 0.017(2) 0.0071(19)
C4 0.032(2) 0.037(2) 0.049(3) -0.015(2) 0.019(2) -0.005(2)
C5 0.051(3) 0.031(2) 0.046(3) -0.004(2) 0.017(2) 0.006(2)
C6 0.049(3) 0.032(2) 0.043(3) 0.000(2) 0.013(2) 0.007(2)
C7 0.039(2) 0.033(2) 0.045(3) -0.0056(19) 0.016(2) -0.0044(19)
C8 0.031(2) 0.050(3) 0.035(3) -0.004(2) 0.0073(19) -0.001(2)
C9 0.032(2) 0.041(2) 0.034(2) -0.005(2) 0.0062(18) -0.003(2)
C10 0.035(2) 0.045(3) 0.046(3) -0.007(2) 0.007(2) -0.009(2)
C11 0.041(2) 0.035(2) 0.044(3) -0.002(2) 0.007(2) 0.003(2)
C12 0.031(2) 0.038(2) 0.033(2) -0.009(2) 0.0036(17) 0.000(2)
C13 0.030(2) 0.043(3) 0.043(3) -0.003(2) 0.0054(19) -0.001(2)
C14 0.031(2) 0.049(3) 0.037(3) 0.004(2) 0.0052(19) 0.003(2)
C15 0.026(2) 0.031(2) 0.042(3) -0.008(2) 0.0063(19) -0.0008(18)
C16 0.036(2) 0.039(3) 0.036(2) -0.013(2) 0.0077(19) 0.005(2)
C17 0.041(2) 0.036(2) 0.049(3) 0.000(2) 0.013(2) 0.006(2)
C18 0.052(3) 0.048(3) 0.047(3) 0.015(2) 0.018(2) 0.010(2)
C19 0.048(3) 0.060(3) 0.037(3) -0.001(2) 0.010(2) 0.017(3)
C20 0.032(2) 0.041(2) 0.036(3) -0.007(2) 0.0029(19) 0.012(2)
C21 0.044(3) 0.054(3) 0.040(3) -0.017(2) 0.002(2) 0.006(2)
C22 0.040(2) 0.040(3) 0.059(3) -0.019(3) 0.004(2) 0.003(2)
C23 0.0244(19) 0.029(2) 0.055(3) -0.007(2) 0.0061(19) 0.0050(18)
C24 0.037(2) 0.032(2) 0.065(3) -0.003(2) 0.011(2) -0.005(2)
C25 0.046(3) 0.038(3) 0.058(3) 0.008(2) 0.015(2) -0.003(2)
C26 0.041(2) 0.047(3) 0.040(3) -0.003(2) 0.010(2) 0.002(2)
C27 0.0222(18) 0.030(2) 0.038(2) -0.0068(19) 0.0033(17) 0.0081(17)
C28 0.0221(19) 0.031(2) 0.036(2) -0.0019(18) 0.0034(17) 0.0097(17)
N1 0.0297(17) 0.0282(18) 0.038(2) -0.0043(15) 0.0079(15) 0.0049(15)
N2 0.0279(17) 0.0330(19) 0.032(2) -0.0015(15) 0.0050(15) 0.0040(15)
O1 0.0390(16) 0.0351(16) 0.0443(19) -0.0078(14) 0.0140(14) 0.0054(13)
O2 0.070(2) 0.0294(16) 0.053(2) -0.0006(15) 0.0210(18) 0.0142(16)
O3 0.0300(15) 0.0445(18) 0.057(2) -0.0025(16) 0.0018(14) 0.0002(14)
O4 0.0399(17) 0.0430(19) 0.064(2) 0.0063(17) 0.0082(16) 0.0094(15)

loop_
_atom_type_symbol
_atom_type_description
_atom_type_scat_dispersion_real
_atom_type_scat_dispersion_imag
_atom_type_scat_source
C C 0.0033 0.0016 'International Tables Vol C Tables 4.2.6.8 and 6.1.1.4'
H H 0.0000 0.0000 'International Tables Vol C Tables 4.2.6.8 and 6.1.1.4'
N N 0.0061 0.0033 'International Tables Vol C Tables 4.2.6.8 and 6.1.1.4'
O O 0.0106 0.0060 'International Tables Vol C Tables 4.2.6.8 and 6.1.1.4'
Zn Zn 0.2839 1.4301 'International Tables Vol C Tables 4.2.6.8 and 6.1.1.4'

loop_
_geom_angle_atom_site_label_1
_geom_angle_atom_site_label_2
_geom_angle_atom_site_label_3
_geom_angle
_geom_angle_site_symmetry_1
O3 Zn1 O1 125.26(13) .
O3 Zn1 N2 101.42(13) .
O1 Zn1 N2 127.57(12) .
O3 Zn1 N1 111.96(14) .
O1 Zn1 N1 100.43(13) .
N2 Zn1 N1 79.93(14) .
O3 Zn1 O2 97.54(14) .
O1 Zn1 O2 60.11(12) .
N2 Zn1 O2 94.56(13) .
N1 Zn1 O2 150.50(12) .
O3 Zn1 C15 112.20(14) .
O1 Zn1 C15 30.46(13) .
N2 Zn1 C15 114.94(14) .
N1 Zn1 C15 128.70(13) .
O2 Zn1 C15 29.78(13) .
C6 C1 C2 119.1(4) .
C6 C1 C15 120.4(4) .
C2 C1 C15 120.5(4) .
C1 C2 C3 119.6(4) .
C1 C2 H2A 120.2 .
C3 C2 H2A 120.2 .
C2 C3 C4 120.9(4) .
C2 C3 H3A 119.6 .
C4 C3 H3A 119.6 .
C5 C4 C3 118.6(4) .
C5 C4 C7 118.8(4) .
C3 C4 C7 122.6(4) .
C4 C5 C6 120.5(5) .
C4 C5 H5A 119.8 .
C6 C5 H5A 119.8 .
C5 C6 C1 121.4(4) .
C5 C6 H6A 119.3 .
C1 C6 H6A 119.3 .
C7 C7 C4 127.0(6) 3_567
C7 C7 H7A 116.5 3_567
C4 C7 H7A 116.5 .
C8 C8 C9 125.5(5) 3_757
C8 C8 H8A 117.3 3_757
C9 C8 H8A 117.3 .
C10 C9 C14 118.2(4) .
C10 C9 C8 119.1(4) .
C14 C9 C8 122.7(4) .
C9 C10 C11 121.5(4) .
C9 C10 H10A 119.3 .
C11 C10 H10A 119.3 .
C12 C11 C10 120.0(4) .
C12 C11 H11A 120.0 .
C10 C11 H11A 120.0 .
C11 C12 C13 119.1(4) .
C11 C12 C16 119.8(4) .
C13 C12 C16 121.1(4) .
C14 C13 C12 120.6(4) .
C14 C13 H13A 119.7 .
C12 C13 H13A 119.7 .
C13 C14 C9 120.7(4) .
C13 C14 H14A 119.7 .
C9 C14 H14A 119.7 .
O2 C15 O1 121.0(4) .
O2 C15 C1 120.5(4) .
O1 C15 C1 118.4(4) .
O2 C15 Zn1 68.1(2) .
O1 C15 Zn1 53.3(2) .
C1 C15 Zn1 169.3(3) .
O4 C16 O3 123.3(4) .
O4 C16 C12 121.7(4) .
O3 C16 C12 115.0(4) .
N1 C17 C18 122.3(4) .
N1 C17 H17A 118.8 .
C18 C17 H17A 118.8 .
C19 C18 C17 119.1(5) .
C19 C18 H18A 120.5 .
C17 C18 H18A 120.5 .
C18 C19 C20 120.6(5) .
C18 C19 H19A 119.7 .
C20 C19 H19A 119.7 .
C19 C20 C28 117.0(4) .
C19 C20 C21 124.7(4) .
C28 C20 C21 118.2(4) .
C22 C21 C20 121.4(4) .
C22 C21 H21A 119.3 .
C20 C21 H21A 119.3 .
C21 C22 C23 121.5(4) .
C21 C22 H22A 119.3 .
C23 C22 H22A 119.3 .
C24 C23 C27 116.5(4) .
C24 C23 C22 124.8(4) .
C27 C23 C22 118.7(4) .
C25 C24 C23 120.8(4) .
C25 C24 H24A 119.6 .
C23 C24 H24A 119.6 .
C24 C25 C26 119.3(5) .
C24 C25 H25A 120.4 .
C26 C25 H25A 120.4 .
N2 C26 C25 122.2(4) .
N2 C26 H26A 118.9 .
C25 C26 H26A 118.9 .
N2 C27 C23 122.7(4) .
N2 C27 C28 117.3(4) .
C23 C27 C28 120.0(4) .
N1 C28 C20 122.5(4) .
N1 C28 C27 117.3(4) .
C20 C28 C27 120.2(4) .
C17 N1 C28 118.4(4) .
C17 N1 Zn1 129.2(3) .
C28 N1 Zn1 112.4(3) .
C26 N2 C27 118.4(4) .
C26 N2 Zn1 128.3(3) .
C27 N2 Zn1 113.0(3) .
C15 O1 Zn1 96.3(3) .
C15 O2 Zn1 82.1(3) .
C16 O3 Zn1 112.4(3) .

loop_
_geom_bond_atom_site_label_1
_geom_bond_atom_site_label_2
_geom_bond_distance
_geom_bond_site_symmetry_2
Zn1 O3 1.932(3) .
Zn1 O1 2.003(3) .
Zn1 N2 2.072(3) .
Zn1 N1 2.090(4) .
Zn1 O2 2.327(3) .
Zn1 C15 2.484(4) .
C1 C6 1.380(6) .
C1 C2 1.383(6) .
C1 C15 1.495(6) .
C2 C3 1.388(6) .
C2 H2A 0.9300 .
C3 C4 1.398(7) .
C3 H3A 0.9300 .
C4 C5 1.373(6) .
C4 C7 1.484(6) .
C5 C6 1.375(6) .
C5 H5A 0.9300 .
C6 H6A 0.9300 .
C7 C7 1.296(9) 3_567
C7 H7A 0.9300 .
C8 C8 1.321(9) 3_757
C8 C9 1.471(6) .
C8 H8A 0.9300 .
C9 C10 1.391(6) .
C9 C14 1.389(6) .
C10 C11 1.386(6) .
C10 H10A 0.9300 .
C11 C12 1.385(6) .
C11 H11A 0.9300 .
C12 C13 1.391(6) .
C12 C16 1.501(6) .
C13 C14 1.389(6) .
C13 H13A 0.9300 .
C14 H14A 0.9300 .
C15 O2 1.246(5) .
C15 O1 1.267(5) .
C16 O4 1.228(5) .
C16 O3 1.281(5) .
C17 N1 1.334(6) .
C17 C18 1.396(7) .
C17 H17A 0.9300 .
C18 C19 1.360(7) .
C18 H18A 0.9300 .
C19 C20 1.396(7) .
C19 H19A 0.9300 .
C20 C28 1.404(6) .
C20 C21 1.439(6) .
C21 C22 1.351(7) .
C21 H21A 0.9300 .
C22 C23 1.417(7) .
C22 H22A 0.9300 .
C23 C24 1.400(7) .
C23 C27 1.413(6) .
C24 C25 1.351(7) .
C24 H24A 0.9300 .
C25 C26 1.401(6) .
C25 H25A 0.9300 .
C26 N2 1.332(6) .
C26 H26A 0.9300 .
C27 N2 1.355(5) .
C27 C28 1.428(6) .
C28 N1 1.358(5) .
